data_1561085
loop_
_publ_author_name
'Ouadoudi, Omar'
'Kaehler, Tanja'
'Bolte, Michael'
'Lerner, Hans-Wolfram'
'Wagner, Matthias'

_publ_section_title
;
 One tool to bring them all: Au-catalyzed synthesis of B,O- and B,N-doped
 PAHs from boronic and borinic acids
;
_journal_issue 16
_journal_name_full 'Chemical Science'
_journal_page_first 5898
_journal_page_last 5909
_journal_paper_doi 10.1039/D1SC00543J
_journal_volume 12
_journal_year 2021
_chemical_formula_moiety 'C27 H29 B O'
_chemical_formula_sum 'C27 H29 B O'
_chemical_formula_weight 380.31
_space_group_crystal_system monoclinic
_space_group_IT_number 7
_space_group_name_Hall 'P -2yc'
_space_group_name_H-M_alt 'P 1 c 1'
_atom_sites_solution_hydrogens mixed
_atom_sites_solution_primary direct
_audit_creation_method SHELXL-2018/3
_audit_update_record
;
2021-01-26 deposited with the CCDC.	2021-03-17 downloaded from the CCDC.
;
_cell_angle_alpha 90
_cell_angle_beta 113.371(3)
_cell_angle_gamma 90
_cell_formula_units_Z 4
_cell_length_a 16.9020(7)
_cell_length_b 9.4331(5)
_cell_length_c 15.2863(7)
_cell_measurement_reflns_used 23881
_cell_measurement_temperature 173(2)
_cell_measurement_theta_max 27.95
_cell_measurement_theta_min 3.4
_cell_volume 2237.26(19)
_computing_cell_refinement 'X-Area (Stoe & Cie, 2001)'
_computing_data_collection 'X-Area (Stoe & Cie, 2001)'
_computing_data_reduction 'X-Area (Stoe & Cie, 2001)'
_computing_molecular_graphics 'XP in SHELXTL-Plus (Sheldrick, 2008)'
_computing_publication_material SHELXL
_computing_structure_refinement 'SHELXL (Sheldrick, 2008)'
_computing_structure_solution 'SHELXS (Sheldrick, 2008)'
_diffrn_ambient_temperature 173(2)
_diffrn_measured_fraction_theta_full 0.996
_diffrn_measured_fraction_theta_max 0.986
_diffrn_measurement_device_type 'STOE IPDS II two-circle-diffractometer'
_diffrn_measurement_method \w
_diffrn_radiation_type MoK\a
_diffrn_radiation_wavelength 0.71073
_diffrn_reflns_av_R_equivalents 0.0374
_diffrn_reflns_av_unetI/netI 0.0379
_diffrn_reflns_Laue_measured_fraction_full 0.996
_diffrn_reflns_Laue_measured_fraction_max 0.986
_diffrn_reflns_limit_h_max 22
_diffrn_reflns_limit_h_min -21
_diffrn_reflns_limit_k_max 12
_diffrn_reflns_limit_k_min -12
_diffrn_reflns_limit_l_max 19
_diffrn_reflns_limit_l_min -19
_diffrn_reflns_number 23881
_diffrn_reflns_point_group_measured_fraction_full 0.928
_diffrn_reflns_point_group_measured_fraction_max 0.906
_diffrn_reflns_theta_full 25.000
_diffrn_reflns_theta_max 27.641
_diffrn_reflns_theta_min 3.400
_diffrn_source 'Genix 3D I\mS microfocus X-ray source'
_exptl_absorpt_coefficient_mu 0.066
_exptl_absorpt_correction_T_max 1.000
_exptl_absorpt_correction_T_min 0.579
_exptl_absorpt_correction_type multi-scan
_exptl_absorpt_process_details 'X-Area (Stoe & Cie, 2001)'
_exptl_crystal_colour colourless
_exptl_crystal_density_diffrn 1.129
_exptl_crystal_description block
_exptl_crystal_F_000 816
_exptl_crystal_size_max 0.190
_exptl_crystal_size_mid 0.170
_exptl_crystal_size_min 0.140
_refine_diff_density_max 0.270
_refine_diff_density_min -0.177
_refine_diff_density_rms 0.038
_refine_ls_abs_structure_details
; 
 Flack x determined using 3069 quotients [(I+)-(I-)]/[(I+)+(I-)] 
 (Parsons, Flack and Wagner, Acta Cryst. B69 (2013) 249-259). 
;
_refine_ls_abs_structure_Flack -0.2(10)
_refine_ls_extinction_method none
_refine_ls_goodness_of_fit_ref 1.105
_refine_ls_hydrogen_treatment mixed
_refine_ls_matrix_type full
_refine_ls_number_parameters 537
_refine_ls_number_reflns 9440
_refine_ls_number_restraints 2
_refine_ls_restrained_S_all 1.105
_refine_ls_R_factor_all 0.0653
_refine_ls_R_factor_gt 0.0551
_refine_ls_shift/su_max 0.001
_refine_ls_shift/su_mean 0.000
_refine_ls_structure_factor_coef Fsqd
_refine_ls_weighting_details 'w=1/[\s^2^(Fo^2^)+(0.0747P)^2^+0.4003P] where P=(Fo^2^+2Fc^2^)/3'
_refine_ls_weighting_scheme calc
_refine_ls_wR_factor_gt 0.1371
_refine_ls_wR_factor_ref 0.1435
_reflns_Friedel_coverage 0.837
_reflns_Friedel_fraction_full 0.859
_reflns_Friedel_fraction_max 0.827
_reflns_number_gt 8216
_reflns_number_total 9440
_reflns_threshold_expression 'I > 2\s(I)'
_cod_data_source_file d1sc00543j2.cif
_cod_data_source_block wa2850
_cod_depositor_comments 'Adding full bibliography for 1561085--1561097.cif.'
_cod_original_sg_symbol_H-M 'P c'
_cod_database_code 1561085
_shelx_shelxl_version_number 2018/3
_shelx_space_group_comment
; 
The symmetry employed for this shelxl refinement is uniquely defined 
by the following loop, which should always be used as a source of 
symmetry information in preference to the above space-group names. 
They are only intended as comments. 
;
_shelx_estimated_absorpt_t_min 0.988
_shelx_estimated_absorpt_t_max 0.991

loop_
_space_group_symop_operation_xyz
'x, y, z'
'x, -y, z+1/2'

loop_
_atom_site_label
_atom_site_type_symbol
_atom_site_fract_x
_atom_site_fract_y
_atom_site_fract_z
_atom_site_U_iso_or_equiv
_atom_site_adp_type
_atom_site_occupancy
_atom_site_site_symmetry_order
_atom_site_calc_flag
_atom_site_refinement_flags_posn
_atom_site_refinement_flags_adp
_atom_site_refinement_flags_occupancy
_atom_site_disorder_assembly
_atom_site_disorder_group
B1 B 0.8326(2) 0.0809(4) 0.8082(3) 0.0328(7) Uani 1 1 d . . . . .
O1 O 0.78864(18) 0.0551(3) 0.71443(18) 0.0482(6) Uani 1 1 d . . . . .
H1 H 0.730(4) 0.052(5) 0.702(4) 0.063(14) Uiso 1 1 d . . . . .
C1 C 0.9344(2) 0.0741(3) 0.8475(2) 0.0324(6) Uani 1 1 d . . . . .
C2 C 0.9780(2) -0.0566(4) 0.8651(2) 0.0403(8) Uani 1 1 d . . . . .
C3 C 1.0681(3) -0.0581(4) 0.8997(3) 0.0474(9) Uani 1 1 d . . . . .
H3 H 1.097311 -0.146580 0.910900 0.057 Uiso 1 1 calc R U . . .
C4 C 1.1157(2) 0.0661(5) 0.9179(3) 0.0469(9) Uani 1 1 d . . . . .
C5 C 1.0721(2) 0.1941(4) 0.9002(3) 0.0423(8) Uani 1 1 d . . . . .
H5 H 1.103981 0.279995 0.911735 0.051 Uiso 1 1 calc R U . . .
C6 C 0.9826(2) 0.1994(4) 0.8659(2) 0.0350(7) Uani 1 1 d . . . . .
C7 C 0.9290(3) -0.1956(4) 0.8489(3) 0.0578(11) Uani 1 1 d . . . . .
H7A H 0.944007 -0.244536 0.909933 0.087 Uiso 1 1 calc R U . . .
H7B H 0.944562 -0.255383 0.805701 0.087 Uiso 1 1 calc R U . . .
H7C H 0.866946 -0.176638 0.820573 0.087 Uiso 1 1 calc R U . . .
C8 C 1.2125(3) 0.0632(7) 0.9525(4) 0.0705(14) Uani 1 1 d . . . . .
H8A H 1.228808 0.068980 0.897833 0.106 Uiso 1 1 calc R U . . .
H8B H 1.234611 -0.025266 0.987229 0.106 Uiso 1 1 calc R U . . .
H8C H 1.237001 0.143994 0.994959 0.106 Uiso 1 1 calc R U . . .
C9 C 0.9385(2) 0.3428(4) 0.8473(3) 0.0466(9) Uani 1 1 d . . . . .
H9A H 0.964829 0.404127 0.814493 0.070 Uiso 1 1 calc R U . . .
H9B H 0.945140 0.386287 0.908032 0.070 Uiso 1 1 calc R U . . .
H9C H 0.877115 0.330720 0.807362 0.070 Uiso 1 1 calc R U . . .
C11 C 0.7864(2) 0.1179(3) 0.8770(2) 0.0307(6) Uani 1 1 d . . . . .
C12 C 0.6973(2) 0.1472(3) 0.8481(2) 0.0302(6) Uani 1 1 d . . . . .
C13 C 0.6638(2) 0.1849(3) 0.9149(3) 0.0391(7) Uani 1 1 d . . . . .
H13 H 0.604397 0.207422 0.894246 0.047 Uiso 1 1 calc R U . . .
C14 C 0.7165(3) 0.1897(4) 1.0113(3) 0.0431(8) Uani 1 1 d . . . . .
H14 H 0.693232 0.214934 1.056377 0.052 Uiso 1 1 calc R U . . .
C15 C 0.8030(3) 0.1576(4) 1.0413(3) 0.0433(8) Uani 1 1 d . . . . .
H15 H 0.839098 0.158309 1.107367 0.052 Uiso 1 1 calc R U . . .
C16 C 0.8369(2) 0.1244(3) 0.9749(2) 0.0355(7) Uani 1 1 d . . . . .
H16 H 0.896848 0.105271 0.996715 0.043 Uiso 1 1 calc R U . . .
C17 C 0.6379(2) 0.1398(3) 0.7490(3) 0.0344(7) Uani 1 1 d . . . . .
C18 C 0.5881(2) 0.1320(3) 0.6678(3) 0.0346(7) Uani 1 1 d . . . . .
C21 C 0.5299(2) 0.1254(3) 0.5686(2) 0.0341(7) Uani 1 1 d . . . . .
C22 C 0.4428(2) 0.1575(4) 0.5413(3) 0.0384(7) Uani 1 1 d . . . . .
H22 H 0.421152 0.181064 0.588100 0.046 Uiso 1 1 calc R U . . .
C23 C 0.3877(2) 0.1551(4) 0.4454(2) 0.0386(7) Uani 1 1 d . . . . .
H23 H 0.328702 0.178870 0.427733 0.046 Uiso 1 1 calc R U . . .
C24 C 0.4164(2) 0.1188(3) 0.3741(2) 0.0338(7) Uani 1 1 d . . . . .
C25 C 0.5038(2) 0.0858(3) 0.4039(3) 0.0391(7) Uani 1 1 d . . . . .
H25 H 0.525679 0.059771 0.357747 0.047 Uiso 1 1 calc R U . . .
C26 C 0.5592(2) 0.0900(3) 0.4989(3) 0.0377(7) Uani 1 1 d . . . . .
H26 H 0.618411 0.068343 0.516597 0.045 Uiso 1 1 calc R U . . .
C27 C 0.3554(2) 0.1103(4) 0.2691(3) 0.0387(8) Uani 1 1 d . . . . .
C28 C 0.3366(3) -0.0467(4) 0.2429(3) 0.0496(9) Uani 1 1 d . . . . .
H28A H 0.390911 -0.097031 0.256199 0.074 Uiso 1 1 calc R U . . .
H28B H 0.307342 -0.088365 0.280677 0.074 Uiso 1 1 calc R U . . .
H28C H 0.299595 -0.055059 0.174927 0.074 Uiso 1 1 calc R U . . .
C29 C 0.2706(3) 0.1875(5) 0.2481(3) 0.0547(10) Uani 1 1 d . . . . .
H29A H 0.242320 0.147613 0.287452 0.082 Uiso 1 1 calc R U . . .
H29B H 0.281957 0.288539 0.262661 0.082 Uiso 1 1 calc R U . . .
H29C H 0.232891 0.176147 0.180562 0.082 Uiso 1 1 calc R U . . .
C30 C 0.3974(3) 0.1753(5) 0.2065(3) 0.0589(12) Uani 1 1 d . . . . .
H30A H 0.452156 0.127314 0.218743 0.088 Uiso 1 1 calc R U . . .
H30B H 0.358892 0.163997 0.139277 0.088 Uiso 1 1 calc R U . . .
H30C H 0.407957 0.276388 0.221376 0.088 Uiso 1 1 calc R U . . .
B1A B 0.1614(2) 0.3731(4) 0.6915(3) 0.0325(7) Uani 1 1 d . . . . .
O1A O 0.20518(17) 0.3499(3) 0.78631(18) 0.0473(6) Uani 1 1 d . . . . .
H1A H 0.261(4) 0.365(6) 0.810(4) 0.085(18) Uiso 1 1 d . . . . .
C1A C 0.0600(2) 0.3643(3) 0.6518(2) 0.0330(7) Uani 1 1 d . . . . .
C2A C 0.0187(2) 0.2317(4) 0.6388(2) 0.0346(7) Uani 1 1 d . . . . .
C3A C -0.0708(2) 0.2261(4) 0.6057(2) 0.0395(7) Uani 1 1 d . . . . .
H3A H -0.098336 0.136396 0.597255 0.047 Uiso 1 1 calc R U . . .
C4A C -0.1206(2) 0.3473(4) 0.5847(2) 0.0417(8) Uani 1 1 d . . . . .
C5A C -0.0797(2) 0.4781(4) 0.5962(3) 0.0437(8) Uani 1 1 d . . . . .
H5A H -0.113369 0.562213 0.580559 0.052 Uiso 1 1 calc R U . . .
C6A C 0.0096(2) 0.4879(4) 0.6301(3) 0.0395(7) Uani 1 1 d . . . . .
C7A C 0.0690(3) 0.0958(4) 0.6588(3) 0.0463(9) Uani 1 1 d . . . . .
H7A1 H 0.113198 0.097692 0.723992 0.069 Uiso 1 1 calc R U . . .
H7A2 H 0.096654 0.085220 0.613687 0.069 Uiso 1 1 calc R U . . .
H7A3 H 0.029989 0.015747 0.651854 0.069 Uiso 1 1 calc R U . . .
C8A C -0.2180(3) 0.3385(6) 0.5514(3) 0.0608(12) Uani 1 1 d . . . . .
H8A1 H -0.232929 0.326617 0.606765 0.091 Uiso 1 1 calc R U . . .
H8A2 H -0.239621 0.257253 0.508531 0.091 Uiso 1 1 calc R U . . .
H8A3 H -0.244247 0.425771 0.517633 0.091 Uiso 1 1 calc R U . . .
C9A C 0.0512(3) 0.6326(4) 0.6442(4) 0.0565(11) Uani 1 1 d . . . . .
H9A1 H 0.008476 0.705229 0.640380 0.085 Uiso 1 1 calc R U . . .
H9A2 H 0.072908 0.649562 0.594456 0.085 Uiso 1 1 calc R U . . .
H9A3 H 0.099087 0.636755 0.706892 0.085 Uiso 1 1 calc R U . . .
C11A C 0.20958(19) 0.4048(3) 0.6237(2) 0.0282(6) Uani 1 1 d . . . . .
C12A C 0.2999(2) 0.4273(3) 0.6539(2) 0.0306(6) Uani 1 1 d . . . . .
C13A C 0.3357(2) 0.4580(4) 0.5882(2) 0.0378(7) Uani 1 1 d . . . . .
H13A H 0.395951 0.474239 0.609784 0.045 Uiso 1 1 calc R U . . .
C14A C 0.2844(2) 0.4653(4) 0.4917(3) 0.0427(8) Uani 1 1 d . . . . .
H14A H 0.309494 0.484899 0.447310 0.051 Uiso 1 1 calc R U . . .
C15A C 0.1962(2) 0.4438(4) 0.4600(2) 0.0400(8) Uani 1 1 d . . . . .
H15A H 0.160712 0.448703 0.393857 0.048 Uiso 1 1 calc R U . . .
C16A C 0.1603(2) 0.4152(3) 0.5251(2) 0.0346(7) Uani 1 1 d . . . . .
H16A H 0.099713 0.401907 0.502260 0.042 Uiso 1 1 calc R U . . .
C17A C 0.35713(19) 0.4190(3) 0.7532(2) 0.0315(7) Uani 1 1 d . . . . .
C18A C 0.4079(2) 0.4120(3) 0.8350(2) 0.0314(7) Uani 1 1 d . . . . .
C21A C 0.46744(19) 0.4029(3) 0.9329(2) 0.0284(6) Uani 1 1 d . . . . .
C22A C 0.51925(19) 0.5193(3) 0.9780(2) 0.0320(6) Uani 1 1 d . . . . .
H22A H 0.515332 0.604413 0.943308 0.038 Uiso 1 1 calc R U . . .
C23A C 0.5756(2) 0.5114(3) 1.0719(2) 0.0318(6) Uani 1 1 d . . . . .
H23A H 0.610186 0.591517 1.100640 0.038 Uiso 1 1 calc R U . . .
C24A C 0.58373(18) 0.3891(3) 1.1265(2) 0.0274(6) Uani 1 1 d . . . . .
C25A C 0.5316(2) 0.2738(3) 1.0811(2) 0.0328(6) Uani 1 1 d . . . . .
H25A H 0.535442 0.188869 1.115944 0.039 Uiso 1 1 calc R U . . .
C26A C 0.4746(2) 0.2804(3) 0.9864(2) 0.0353(7) Uani 1 1 d . . . . .
H26A H 0.439871 0.200414 0.957613 0.042 Uiso 1 1 calc R U . . .
C27A C 0.6440(2) 0.3874(3) 1.2327(2) 0.0311(6) Uani 1 1 d . . . . .
C28A C 0.5984(2) 0.4650(4) 1.2877(3) 0.0421(8) Uani 1 1 d . . . . .
H28D H 0.584870 0.562098 1.263617 0.063 Uiso 1 1 calc R U . . .
H28E H 0.544964 0.415031 1.279026 0.063 Uiso 1 1 calc R U . . .
H28F H 0.636226 0.467376 1.355614 0.063 Uiso 1 1 calc R U . . .
C29A C 0.6651(3) 0.2357(4) 1.2705(3) 0.0433(8) Uani 1 1 d . . . . .
H29D H 0.694258 0.185856 1.235426 0.065 Uiso 1 1 calc R U . . .
H29E H 0.702876 0.238190 1.338406 0.065 Uiso 1 1 calc R U . . .
H29F H 0.611614 0.185846 1.261819 0.065 Uiso 1 1 calc R U . . .
C30A C 0.7295(2) 0.4630(4) 1.2496(3) 0.0461(8) Uani 1 1 d . . . . .
H30D H 0.717687 0.560545 1.225892 0.069 Uiso 1 1 calc R U . . .
H30E H 0.765808 0.464130 1.317955 0.069 Uiso 1 1 calc R U . . .
H30F H 0.759456 0.412491 1.215655 0.069 Uiso 1 1 calc R U . . .

loop_
_atom_site_aniso_label
_atom_site_aniso_U_11
_atom_site_aniso_U_22
_atom_site_aniso_U_33
_atom_site_aniso_U_23
_atom_site_aniso_U_13
_atom_site_aniso_U_12
B1 0.0319(17) 0.0317(16) 0.0345(19) 0.0026(13) 0.0130(15) -0.0001(13)
O1 0.0378(14) 0.0733(18) 0.0325(13) -0.0097(12) 0.0129(11) -0.0033(13)
C1 0.0333(16) 0.0389(16) 0.0262(14) 0.0018(11) 0.0131(13) 0.0035(12)
C2 0.0450(19) 0.0415(17) 0.0363(18) 0.0041(14) 0.0181(15) 0.0102(15)
C3 0.049(2) 0.056(2) 0.0384(18) 0.0089(16) 0.0186(16) 0.0211(18)
C4 0.0344(18) 0.071(3) 0.0349(18) 0.0030(17) 0.0135(15) 0.0118(17)
C5 0.0317(16) 0.059(2) 0.0365(17) -0.0026(15) 0.0135(14) -0.0012(15)
C6 0.0328(16) 0.0413(16) 0.0299(15) -0.0002(12) 0.0113(13) 0.0029(13)
C7 0.070(3) 0.041(2) 0.061(3) 0.0045(17) 0.024(2) 0.0051(19)
C8 0.034(2) 0.115(4) 0.056(3) 0.003(3) 0.011(2) 0.019(2)
C9 0.0405(19) 0.0369(17) 0.060(2) -0.0007(16) 0.0169(17) 0.0026(15)
C11 0.0332(16) 0.0268(14) 0.0327(16) 0.0009(11) 0.0137(13) -0.0018(11)
C12 0.0335(16) 0.0215(13) 0.0358(16) 0.0015(11) 0.0142(13) -0.0023(11)
C13 0.0389(17) 0.0317(15) 0.053(2) -0.0009(14) 0.0250(16) -0.0016(13)
C14 0.053(2) 0.0435(18) 0.0441(19) -0.0060(14) 0.0319(17) -0.0079(15)
C15 0.054(2) 0.0461(19) 0.0321(17) -0.0049(14) 0.0203(16) -0.0083(17)
C16 0.0360(17) 0.0392(16) 0.0309(16) 0.0019(12) 0.0128(14) -0.0026(13)
C17 0.0330(16) 0.0271(15) 0.0419(19) 0.0034(13) 0.0137(15) 0.0014(12)
C18 0.0320(15) 0.0264(14) 0.0424(19) 0.0030(12) 0.0115(15) 0.0028(11)
C21 0.0302(16) 0.0239(13) 0.0420(18) 0.0027(12) 0.0076(14) 0.0002(12)
C22 0.0327(16) 0.0397(17) 0.0434(18) -0.0005(13) 0.0156(14) -0.0007(13)
C23 0.0237(13) 0.0400(17) 0.0478(19) 0.0006(14) 0.0097(13) 0.0016(12)
C24 0.0325(16) 0.0223(13) 0.0407(18) 0.0027(12) 0.0084(14) -0.0021(11)
C25 0.0370(17) 0.0361(16) 0.0449(19) -0.0007(13) 0.0169(15) 0.0068(13)
C26 0.0285(15) 0.0331(15) 0.0481(18) 0.0015(13) 0.0115(14) 0.0064(12)
C27 0.0346(17) 0.0317(16) 0.0425(19) 0.0016(13) 0.0077(15) -0.0038(13)
C28 0.055(2) 0.0347(17) 0.048(2) -0.0025(14) 0.0092(17) -0.0108(15)
C29 0.042(2) 0.057(2) 0.050(2) 0.0015(18) 0.0024(18) 0.0102(18)
C30 0.052(2) 0.068(3) 0.044(2) 0.0132(18) 0.0058(18) -0.021(2)
B1A 0.0304(17) 0.0360(18) 0.0305(18) -0.0023(13) 0.0114(14) -0.0011(14)
O1A 0.0318(12) 0.0768(18) 0.0325(13) -0.0005(12) 0.0118(11) -0.0065(12)
C1A 0.0305(15) 0.0406(16) 0.0292(16) -0.0004(12) 0.0132(13) -0.0013(13)
C2A 0.0357(16) 0.0410(16) 0.0272(15) -0.0003(12) 0.0126(13) -0.0003(13)
C3A 0.0346(16) 0.0493(19) 0.0349(17) -0.0044(14) 0.0141(14) -0.0106(14)
C4A 0.0303(16) 0.067(2) 0.0268(16) 0.0015(15) 0.0098(13) 0.0015(15)
C5A 0.0384(18) 0.050(2) 0.0447(19) 0.0097(15) 0.0182(16) 0.0124(15)
C6A 0.0395(18) 0.0408(17) 0.0410(18) 0.0040(13) 0.0190(15) 0.0029(14)
C7A 0.048(2) 0.0394(18) 0.049(2) -0.0043(15) 0.0176(18) -0.0020(15)
C8A 0.0311(18) 0.097(3) 0.049(2) 0.000(2) 0.0104(17) 0.001(2)
C9A 0.052(2) 0.041(2) 0.078(3) 0.0035(19) 0.026(2) 0.0051(17)
C11A 0.0278(14) 0.0277(13) 0.0282(15) -0.0015(11) 0.0101(12) -0.0012(11)
C12A 0.0289(15) 0.0282(14) 0.0340(16) -0.0028(12) 0.0117(13) -0.0001(11)
C13A 0.0293(15) 0.0415(17) 0.0438(19) -0.0003(14) 0.0158(14) -0.0016(13)
C14A 0.0407(17) 0.052(2) 0.0418(19) 0.0035(15) 0.0229(16) -0.0045(15)
C15A 0.0392(18) 0.0493(19) 0.0295(16) -0.0007(14) 0.0116(14) -0.0033(15)
C16A 0.0318(16) 0.0392(16) 0.0311(16) -0.0011(12) 0.0106(13) -0.0030(12)
C17A 0.0250(15) 0.0297(15) 0.0385(17) -0.0044(12) 0.0111(14) -0.0012(11)
C18A 0.0273(15) 0.0306(15) 0.0376(17) -0.0029(12) 0.0142(14) 0.0003(11)
C21A 0.0235(13) 0.0307(15) 0.0310(15) -0.0026(11) 0.0107(12) 0.0015(11)
C22A 0.0311(14) 0.0266(13) 0.0364(15) 0.0010(11) 0.0115(12) 0.0000(11)
C23A 0.0314(14) 0.0228(13) 0.0368(15) -0.0041(11) 0.0089(12) -0.0017(11)
C24A 0.0235(13) 0.0268(13) 0.0346(16) -0.0021(11) 0.0143(12) 0.0022(10)
C25A 0.0370(16) 0.0270(14) 0.0362(16) 0.0009(12) 0.0164(13) -0.0021(12)
C26A 0.0357(15) 0.0321(14) 0.0377(16) -0.0066(12) 0.0142(13) -0.0085(12)
C27A 0.0317(15) 0.0271(14) 0.0308(16) -0.0018(11) 0.0083(13) 0.0014(11)
C28A 0.0461(19) 0.0423(18) 0.0378(17) -0.0070(14) 0.0166(15) 0.0029(15)
C29A 0.0482(19) 0.0347(16) 0.0387(18) 0.0026(14) 0.0085(15) 0.0038(14)
C30A 0.0338(17) 0.051(2) 0.044(2) 0.0050(16) 0.0063(15) -0.0054(15)

loop_
_atom_type_symbol
_atom_type_description
_atom_type_scat_dispersion_real
_atom_type_scat_dispersion_imag
_atom_type_scat_source
C C 0.0033 0.0016 'International Tables Vol C Tables 4.2.6.8 and 6.1.1.4'
H H 0.0000 0.0000 'International Tables Vol C Tables 4.2.6.8 and 6.1.1.4'
B B 0.0013 0.0007 'International Tables Vol C Tables 4.2.6.8 and 6.1.1.4'
O O 0.0106 0.0060 'International Tables Vol C Tables 4.2.6.8 and 6.1.1.4'

loop_
_geom_angle_atom_site_label_1
_geom_angle_atom_site_label_2
_geom_angle_atom_site_label_3
_geom_angle
_geom_angle_site_symmetry_1
_geom_angle_site_symmetry_3
_geom_angle_publ_flag
O1 B1 C11 122.6(3) . . ?
O1 B1 C1 117.0(3) . . ?
C11 B1 C1 120.4(3) . . ?
B1 O1 H1 109(3) . . ?
C6 C1 C2 118.9(3) . . ?
C6 C1 B1 120.1(3) . . ?
C2 C1 B1 121.0(3) . . ?
C3 C2 C1 119.3(3) . . ?
C3 C2 C7 119.6(3) . . ?
C1 C2 C7 121.1(3) . . ?
C4 C3 C2 121.7(3) . . ?
C4 C3 H3 119.2 . . ?
C2 C3 H3 119.2 . . ?
C5 C4 C3 118.5(3) . . ?
C5 C4 C8 120.2(4) . . ?
C3 C4 C8 121.2(4) . . ?
C4 C5 C6 121.3(4) . . ?
C4 C5 H5 119.4 . . ?
C6 C5 H5 119.4 . . ?
C5 C6 C1 120.3(3) . . ?
C5 C6 C9 118.9(3) . . ?
C1 C6 C9 120.8(3) . . ?
C2 C7 H7A 109.5 . . ?
C2 C7 H7B 109.5 . . ?
H7A C7 H7B 109.5 . . ?
C2 C7 H7C 109.5 . . ?
H7A C7 H7C 109.5 . . ?
H7B C7 H7C 109.5 . . ?
C4 C8 H8A 109.5 . . ?
C4 C8 H8B 109.5 . . ?
H8A C8 H8B 109.5 . . ?
C4 C8 H8C 109.5 . . ?
H8A C8 H8C 109.5 . . ?
H8B C8 H8C 109.5 . . ?
C6 C9 H9A 109.5 . . ?
C6 C9 H9B 109.5 . . ?
H9A C9 H9B 109.5 . . ?
C6 C9 H9C 109.5 . . ?
H9A C9 H9C 109.5 . . ?
H9B C9 H9C 109.5 . . ?
C16 C11 C12 116.5(3) . . ?
C16 C11 B1 118.0(3) . . ?
C12 C11 B1 125.5(3) . . ?
C13 C12 C11 120.6(3) . . ?
C13 C12 C17 117.6(3) . . ?
C11 C12 C17 121.8(3) . . ?
C14 C13 C12 120.6(3) . . ?
C14 C13 H13 119.7 . . ?
C12 C13 H13 119.7 . . ?
C15 C14 C13 119.7(3) . . ?
C15 C14 H14 120.1 . . ?
C13 C14 H14 120.1 . . ?
C14 C15 C16 119.8(3) . . ?
C14 C15 H15 120.1 . . ?
C16 C15 H15 120.1 . . ?
C15 C16 C11 122.7(3) . . ?
C15 C16 H16 118.7 . . ?
C11 C16 H16 118.7 . . ?
C18 C17 C12 178.9(4) . . ?
C17 C18 C21 178.0(4) . . ?
C26 C21 C22 118.7(3) . . ?
C26 C21 C18 121.1(3) . . ?
C22 C21 C18 120.2(3) . . ?
C23 C22 C21 119.9(3) . . ?
C23 C22 H22 120.0 . . ?
C21 C22 H22 120.0 . . ?
C22 C23 C24 122.0(3) . . ?
C22 C23 H23 119.0 . . ?
C24 C23 H23 119.0 . . ?
C25 C24 C23 116.6(3) . . ?
C25 C24 C27 121.1(3) . . ?
C23 C24 C27 122.2(3) . . ?
C26 C25 C24 121.6(3) . . ?
C26 C25 H25 119.2 . . ?
C24 C25 H25 119.2 . . ?
C25 C26 C21 121.1(3) . . ?
C25 C26 H26 119.4 . . ?
C21 C26 H26 119.4 . . ?
C29 C27 C30 107.9(3) . . ?
C29 C27 C24 112.5(3) . . ?
C30 C27 C24 110.5(3) . . ?
C29 C27 C28 109.1(3) . . ?
C30 C27 C28 108.9(4) . . ?
C24 C27 C28 108.0(3) . . ?
C27 C28 H28A 109.5 . . ?
C27 C28 H28B 109.5 . . ?
H28A C28 H28B 109.5 . . ?
C27 C28 H28C 109.5 . . ?
H28A C28 H28C 109.5 . . ?
H28B C28 H28C 109.5 . . ?
C27 C29 H29A 109.5 . . ?
C27 C29 H29B 109.5 . . ?
H29A C29 H29B 109.5 . . ?
C27 C29 H29C 109.5 . . ?
H29A C29 H29C 109.5 . . ?
H29B C29 H29C 109.5 . . ?
C27 C30 H30A 109.5 . . ?
C27 C30 H30B 109.5 . . ?
H30A C30 H30B 109.5 . . ?
C27 C30 H30C 109.5 . . ?
H30A C30 H30C 109.5 . . ?
H30B C30 H30C 109.5 . . ?
O1A B1A C1A 116.8(3) . . ?
O1A B1A C11A 121.7(3) . . ?
C1A B1A C11A 121.5(3) . . ?
B1A O1A H1A 117(4) . . ?
C6A C1A C2A 118.9(3) . . ?
C6A C1A B1A 120.8(3) . . ?
C2A C1A B1A 120.3(3) . . ?
C3A C2A C1A 119.4(3) . . ?
C3A C2A C7A 119.2(3) . . ?
C1A C2A C7A 121.3(3) . . ?
C4A C3A C2A 121.9(3) . . ?
C4A C3A H3A 119.1 . . ?
C2A C3A H3A 119.1 . . ?
C3A C4A C5A 118.6(3) . . ?
C3A C4A C8A 120.8(4) . . ?
C5A C4A C8A 120.6(4) . . ?
C4A C5A C6A 121.2(3) . . ?
C4A C5A H5A 119.4 . . ?
C6A C5A H5A 119.4 . . ?
C5A C6A C1A 120.0(3) . . ?
C5A C6A C9A 119.2(3) . . ?
C1A C6A C9A 120.8(3) . . ?
C2A C7A H7A1 109.5 . . ?
C2A C7A H7A2 109.5 . . ?
H7A1 C7A H7A2 109.5 . . ?
C2A C7A H7A3 109.5 . . ?
H7A1 C7A H7A3 109.5 . . ?
H7A2 C7A H7A3 109.5 . . ?
C4A C8A H8A1 109.5 . . ?
C4A C8A H8A2 109.5 . . ?
H8A1 C8A H8A2 109.5 . . ?
C4A C8A H8A3 109.5 . . ?
H8A1 C8A H8A3 109.5 . . ?
H8A2 C8A H8A3 109.5 . . ?
C6A C9A H9A1 109.5 . . ?
C6A C9A H9A2 109.5 . . ?
H9A1 C9A H9A2 109.5 . . ?
C6A C9A H9A3 109.5 . . ?
H9A1 C9A H9A3 109.5 . . ?
H9A2 C9A H9A3 109.5 . . ?
C16A C11A C12A 116.1(3) . . ?
C16A C11A B1A 118.4(3) . . ?
C12A C11A B1A 125.5(3) . . ?
C13A C12A C11A 120.9(3) . . ?
C13A C12A C17A 117.9(3) . . ?
C11A C12A C17A 121.2(3) . . ?
C14A C13A C12A 120.7(3) . . ?
C14A C13A H13A 119.6 . . ?
C12A C13A H13A 119.6 . . ?
C13A C14A C15A 119.8(3) . . ?
C13A C14A H14A 120.1 . . ?
C15A C14A H14A 120.1 . . ?
C16A C15A C14A 119.7(3) . . ?
C16A C15A H15A 120.2 . . ?
C14A C15A H15A 120.2 . . ?
C15A C16A C11A 122.8(3) . . ?
C15A C16A H16A 118.6 . . ?
C11A C16A H16A 118.6 . . ?
C18A C17A C12A 177.2(3) . . ?
C17A C18A C21A 179.2(4) . . ?
C26A C21A C22A 117.9(3) . . ?
C26A C21A C18A 121.5(3) . . ?
C22A C21A C18A 120.6(3) . . ?
C23A C22A C21A 120.6(3) . . ?
C23A C22A H22A 119.7 . . ?
C21A C22A H22A 119.7 . . ?
C22A C23A C24A 122.1(3) . . ?
C22A C23A H23A 118.9 . . ?
C24A C23A H23A 118.9 . . ?
C23A C24A C25A 116.9(3) . . ?
C23A C24A C27A 120.4(3) . . ?
C25A C24A C27A 122.6(3) . . ?
C26A C25A C24A 121.6(3) . . ?
C26A C25A H25A 119.2 . . ?
C24A C25A H25A 119.2 . . ?
C25A C26A C21A 120.9(3) . . ?
C25A C26A H26A 119.6 . . ?
C21A C26A H26A 119.6 . . ?
C29A C27A C28A 109.3(3) . . ?
C29A C27A C24A 111.5(3) . . ?
C28A C27A C24A 107.9(3) . . ?
C29A C27A C30A 107.9(3) . . ?
C28A C27A C30A 109.2(3) . . ?
C24A C27A C30A 111.0(3) . . ?
C27A C28A H28D 109.5 . . ?
C27A C28A H28E 109.5 . . ?
H28D C28A H28E 109.5 . . ?
C27A C28A H28F 109.5 . . ?
H28D C28A H28F 109.5 . . ?
H28E C28A H28F 109.5 . . ?
C27A C29A H29D 109.5 . . ?
C27A C29A H29E 109.5 . . ?
H29D C29A H29E 109.5 . . ?
C27A C29A H29F 109.5 . . ?
H29D C29A H29F 109.5 . . ?
H29E C29A H29F 109.5 . . ?
C27A C30A H30D 109.5 . . ?
C27A C30A H30E 109.5 . . ?
H30D C30A H30E 109.5 . . ?
C27A C30A H30F 109.5 . . ?
H30D C30A H30F 109.5 . . ?
H30E C30A H30F 109.5 . . ?

loop_
_geom_bond_atom_site_label_1
_geom_bond_atom_site_label_2
_geom_bond_distance
_geom_bond_site_symmetry_2
_geom_bond_publ_flag
B1 O1 1.349(5) . ?
B1 C11 1.578(5) . ?
B1 C1 1.582(5) . ?
O1 H1 0.93(5) . ?
C1 C6 1.399(5) . ?
C1 C2 1.407(5) . ?
C2 C3 1.400(5) . ?
C2 C7 1.517(6) . ?
C3 C4 1.386(6) . ?
C3 H3 0.9500 . ?
C4 C5 1.384(6) . ?
C4 C8 1.507(6) . ?
C5 C6 1.392(5) . ?
C5 H5 0.9500 . ?
C6 C9 1.516(5) . ?
C7 H7A 0.9800 . ?
C7 H7B 0.9800 . ?
C7 H7C 0.9800 . ?
C8 H8A 0.9800 . ?
C8 H8B 0.9800 . ?
C8 H8C 0.9800 . ?
C9 H9A 0.9800 . ?
C9 H9B 0.9800 . ?
C9 H9C 0.9800 . ?
C11 C16 1.399(4) . ?
C11 C12 1.419(4) . ?
C12 C13 1.396(5) . ?
C12 C17 1.450(5) . ?
C13 C14 1.387(5) . ?
C13 H13 0.9500 . ?
C14 C15 1.380(6) . ?
C14 H14 0.9500 . ?
C15 C16 1.386(5) . ?
C15 H15 0.9500 . ?
C16 H16 0.9500 . ?
C17 C18 1.193(5) . ?
C18 C21 1.445(5) . ?
C21 C26 1.383(5) . ?
C21 C22 1.395(5) . ?
C22 C23 1.390(5) . ?
C22 H22 0.9500 . ?
C23 C24 1.401(5) . ?
C23 H23 0.9500 . ?
C24 C25 1.398(5) . ?
C24 C27 1.527(5) . ?
C25 C26 1.381(5) . ?
C25 H25 0.9500 . ?
C26 H26 0.9500 . ?
C27 C29 1.525(5) . ?
C27 C30 1.527(6) . ?
C27 C28 1.534(5) . ?
C28 H28A 0.9800 . ?
C28 H28B 0.9800 . ?
C28 H28C 0.9800 . ?
C29 H29A 0.9800 . ?
C29 H29B 0.9800 . ?
C29 H29C 0.9800 . ?
C30 H30A 0.9800 . ?
C30 H30B 0.9800 . ?
C30 H30C 0.9800 . ?
B1A O1A 1.358(4) . ?
B1A C1A 1.577(5) . ?
B1A C11A 1.580(5) . ?
O1A H1A 0.88(7) . ?
C1A C6A 1.405(5) . ?
C1A C2A 1.408(5) . ?
C2A C3A 1.392(5) . ?
C2A C7A 1.502(5) . ?
C3A C4A 1.380(6) . ?
C3A H3A 0.9500 . ?
C4A C5A 1.390(6) . ?
C4A C8A 1.520(5) . ?
C5A C6A 1.391(5) . ?
C5A H5A 0.9500 . ?
C6A C9A 1.511(5) . ?
C7A H7A1 0.9800 . ?
C7A H7A2 0.9800 . ?
C7A H7A3 0.9800 . ?
C8A H8A1 0.9800 . ?
C8A H8A2 0.9800 . ?
C8A H8A3 0.9800 . ?
C9A H9A1 0.9800 . ?
C9A H9A2 0.9800 . ?
C9A H9A3 0.9800 . ?
C11A C16A 1.407(4) . ?
C11A C12A 1.425(4) . ?
C12A C13A 1.394(5) . ?
C12A C17A 1.442(4) . ?
C13A C14A 1.385(5) . ?
C13A H13A 0.9500 . ?
C14A C15A 1.387(5) . ?
C14A H14A 0.9500 . ?
C15A C16A 1.383(5) . ?
C15A H15A 0.9500 . ?
C16A H16A 0.9500 . ?
C17A C18A 1.206(5) . ?
C18A C21A 1.436(4) . ?
C21A C26A 1.393(5) . ?
C21A C22A 1.403(4) . ?
C22A C23A 1.374(4) . ?
C22A H22A 0.9500 . ?
C23A C24A 1.398(4) . ?
C23A H23A 0.9500 . ?
C24A C25A 1.398(4) . ?
C24A C27A 1.536(4) . ?
C25A C26A 1.386(4) . ?
C25A H25A 0.9500 . ?
C26A H26A 0.9500 . ?
C27A C29A 1.531(4) . ?
C27A C28A 1.534(5) . ?
C27A C30A 1.538(5) . ?
C28A H28D 0.9800 . ?
C28A H28E 0.9800 . ?
C28A H28F 0.9800 . ?
C29A H29D 0.9800 . ?
C29A H29E 0.9800 . ?
C29A H29F 0.9800 . ?
C30A H30D 0.9800 . ?
C30A H30E 0.9800 . ?
C30A H30F 0.9800 . ?

loop_
_geom_torsion_atom_site_label_1
_geom_torsion_atom_site_label_2
_geom_torsion_atom_site_label_3
_geom_torsion_atom_site_label_4
_geom_torsion
_geom_torsion_site_symmetry_1
_geom_torsion_site_symmetry_2
_geom_torsion_site_symmetry_3
_geom_torsion_site_symmetry_4
_geom_torsion_publ_flag
O1 B1 C1 C6 102.7(4) . . . . ?
C11 B1 C1 C6 -76.7(4) . . . . ?
O1 B1 C1 C2 -77.7(4) . . . . ?
C11 B1 C1 C2 102.9(4) . . . . ?
C6 C1 C2 C3 -0.5(5) . . . . ?
B1 C1 C2 C3 179.8(3) . . . . ?
C6 C1 C2 C7 178.4(3) . . . . ?
B1 C1 C2 C7 -1.2(5) . . . . ?
C1 C2 C3 C4 0.6(5) . . . . ?
C7 C2 C3 C4 -178.3(4) . . . . ?
C2 C3 C4 C5 -0.7(6) . . . . ?
C2 C3 C4 C8 -178.3(4) . . . . ?
C3 C4 C5 C6 0.7(5) . . . . ?
C8 C4 C5 C6 178.3(4) . . . . ?
C4 C5 C6 C1 -0.6(5) . . . . ?
C4 C5 C6 C9 -179.7(4) . . . . ?
C2 C1 C6 C5 0.5(5) . . . . ?
B1 C1 C6 C5 -179.8(3) . . . . ?
C2 C1 C6 C9 179.6(3) . . . . ?
B1 C1 C6 C9 -0.8(5) . . . . ?
O1 B1 C11 C16 171.7(3) . . . . ?
C1 B1 C11 C16 -8.9(4) . . . . ?
O1 B1 C11 C12 -9.0(5) . . . . ?
C1 B1 C11 C12 170.3(3) . . . . ?
C16 C11 C12 C13 2.0(4) . . . . ?
B1 C11 C12 C13 -177.2(3) . . . . ?
C16 C11 C12 C17 -178.1(3) . . . . ?
B1 C11 C12 C17 2.7(5) . . . . ?
C11 C12 C13 C14 -2.2(5) . . . . ?
C17 C12 C13 C14 177.9(3) . . . . ?
C12 C13 C14 C15 0.3(5) . . . . ?
C13 C14 C15 C16 1.6(5) . . . . ?
C14 C15 C16 C11 -1.8(5) . . . . ?
C12 C11 C16 C15 -0.1(5) . . . . ?
B1 C11 C16 C15 179.3(3) . . . . ?
C26 C21 C22 C23 -0.7(5) . . . . ?
C18 C21 C22 C23 178.0(3) . . . . ?
C21 C22 C23 C24 1.1(5) . . . . ?
C22 C23 C24 C25 -0.5(5) . . . . ?
C22 C23 C24 C27 177.5(3) . . . . ?
C23 C24 C25 C26 -0.5(5) . . . . ?
C27 C24 C25 C26 -178.6(3) . . . . ?
C24 C25 C26 C21 0.9(5) . . . . ?
C22 C21 C26 C25 -0.3(5) . . . . ?
C18 C21 C26 C25 -179.0(3) . . . . ?
C25 C24 C27 C29 -164.3(3) . . . . ?
C23 C24 C27 C29 17.8(5) . . . . ?
C25 C24 C27 C30 -43.7(4) . . . . ?
C23 C24 C27 C30 138.4(4) . . . . ?
C25 C24 C27 C28 75.3(4) . . . . ?
C23 C24 C27 C28 -102.6(4) . . . . ?
O1A B1A C1A C6A 103.4(4) . . . . ?
C11A B1A C1A C6A -77.6(4) . . . . ?
O1A B1A C1A C2A -75.7(4) . . . . ?
C11A B1A C1A C2A 103.2(4) . . . . ?
C6A C1A C2A C3A -0.6(5) . . . . ?
B1A C1A C2A C3A 178.6(3) . . . . ?
C6A C1A C2A C7A 178.7(3) . . . . ?
B1A C1A C2A C7A -2.1(5) . . . . ?
C1A C2A C3A C4A 0.3(5) . . . . ?
C7A C2A C3A C4A -179.0(3) . . . . ?
C2A C3A C4A C5A 0.7(5) . . . . ?
C2A C3A C4A C8A -178.1(3) . . . . ?
C3A C4A C5A C6A -1.4(5) . . . . ?
C8A C4A C5A C6A 177.4(4) . . . . ?
C4A C5A C6A C1A 1.1(5) . . . . ?
C4A C5A C6A C9A -178.1(4) . . . . ?
C2A C1A C6A C5A -0.1(5) . . . . ?
B1A C1A C6A C5A -179.3(3) . . . . ?
C2A C1A C6A C9A 179.1(4) . . . . ?
B1A C1A C6A C9A 0.0(5) . . . . ?
O1A B1A C11A C16A 174.4(3) . . . . ?
C1A B1A C11A C16A -4.5(4) . . . . ?
O1A B1A C11A C12A -7.0(5) . . . . ?
C1A B1A C11A C12A 174.1(3) . . . . ?
C16A C11A C12A C13A 0.2(4) . . . . ?
B1A C11A C12A C13A -178.4(3) . . . . ?
C16A C11A C12A C17A -179.8(3) . . . . ?
B1A C11A C12A C17A 1.6(5) . . . . ?
C11A C12A C13A C14A -1.1(5) . . . . ?
C17A C12A C13A C14A 179.0(3) . . . . ?
C12A C13A C14A C15A 1.0(6) . . . . ?
C13A C14A C15A C16A -0.1(6) . . . . ?
C14A C15A C16A C11A -0.8(5) . . . . ?
C12A C11A C16A C15A 0.7(5) . . . . ?
B1A C11A C16A C15A 179.4(3) . . . . ?
C26A C21A C22A C23A 0.5(5) . . . . ?
C18A C21A C22A C23A 179.3(3) . . . . ?
C21A C22A C23A C24A -0.3(5) . . . . ?
C22A C23A C24A C25A 0.1(5) . . . . ?
C22A C23A C24A C27A -176.8(3) . . . . ?
C23A C24A C25A C26A -0.1(4) . . . . ?
C27A C24A C25A C26A 176.7(3) . . . . ?
C24A C25A C26A C21A 0.3(5) . . . . ?
C22A C21A C26A C25A -0.5(5) . . . . ?
C18A C21A C26A C25A -179.3(3) . . . . ?
C23A C24A C27A C29A -162.2(3) . . . . ?
C25A C24A C27A C29A 21.2(4) . . . . ?
C23A C24A C27A C28A 77.8(4) . . . . ?
C25A C24A C27A C28A -98.9(3) . . . . ?
C23A C24A C27A C30A -41.8(4) . . . . ?
C25A C24A C27A C30A 141.5(3) . . . . ?
